data_4129096
loop_
_publ_author_name
'Heskia, Alice'
'Maris, Thierry'
'Aguiar, Pedro M.'
'Wuest, James D.'

_publ_section_title
;
 Building Large Structures with Curved Aromatic Surfaces by Complexing
 Metals with Phosphangulene.
;
_journal_name_full 'Journal of the American Chemical Society'
_journal_paper_doi 10.1021/jacs.9b08179
_journal_year 2019
_chemical_formula_moiety 'C54 H27 Cl2 Cu2 O9 P3'
_chemical_formula_sum 'C54 H27 Cl2 Cu2 O9 P3'
_chemical_formula_weight 1110.64
_space_group_crystal_system triclinic
_space_group_IT_number 2
_space_group_name_Hall '-P 1'
_space_group_name_H-M_alt 'P -1'
_atom_sites_solution_hydrogens geom
_atom_sites_solution_primary dual
_audit_creation_date 2019-07-23
_audit_creation_method
;
Olex2 1.2
(compiled 2018.05.29 svn.r3508 for OlexSys, GUI svn.r5506)
;
_cell_angle_alpha 105.882(2)
_cell_angle_beta 105.468(2)
_cell_angle_gamma 105.195(2)
_cell_formula_units_Z 2
_cell_length_a 10.8679(4)
_cell_length_b 13.9505(5)
_cell_length_c 17.0453(6)
_cell_measurement_reflns_used 9701
_cell_measurement_temperature 150
_cell_measurement_theta_max 58.367
_cell_measurement_theta_min 2.519
_cell_volume 2233.61(15)
_computing_cell_refinement
'SAINT (2013) V8.38A; Integration Software for Single Crystal Data. Bruker AXS Inc., Madison, WI 53719-1173.'
_computing_data_collection
;
APEX 2 (2013) Bruker AXS Inc., Madison, WI 53719-1173.
;
_computing_data_reduction
'SAINT (2013) V8.38A; Integration Software for Single Crystal Data. Bruker AXS Inc., Madison, WI 53719-1173.'
_computing_molecular_graphics 'Olex2 (Dolomanov et al., 2009)'
_computing_publication_material 'Olex2 (Dolomanov et al., 2009)'
_computing_structure_refinement 'XL (Sheldrick, 2008)'
_computing_structure_solution 'XT (Sheldrick, 2015)'
_diffrn_ambient_temperature 150
_diffrn_detector 'CMOS Area detector'
_diffrn_detector_area_resol_mean 10.24
_diffrn_detector_type 'Bruker Photon 100 CMOS Detector'
_diffrn_measured_fraction_theta_full 0.985
_diffrn_measured_fraction_theta_max 0.971
_diffrn_measurement_device 'k-geometry diffractometer'
_diffrn_measurement_device_type 'Bruker Venture Metaljet'
_diffrn_measurement_method '\w and \f scans'
_diffrn_radiation_collimation 'Focusing mirrors'
_diffrn_radiation_monochromator 'Helios MX Mirror Optics'
_diffrn_radiation_probe x-ray
_diffrn_radiation_type GaK\a
_diffrn_radiation_wavelength 1.34139
_diffrn_reflns_av_R_equivalents 0.0500
_diffrn_reflns_av_unetI/netI 0.0402
_diffrn_reflns_Laue_measured_fraction_full 0.985
_diffrn_reflns_Laue_measured_fraction_max 0.971
_diffrn_reflns_limit_h_max 13
_diffrn_reflns_limit_h_min -13
_diffrn_reflns_limit_k_max 17
_diffrn_reflns_limit_k_min -17
_diffrn_reflns_limit_l_max 21
_diffrn_reflns_limit_l_min -21
_diffrn_reflns_number 51082
_diffrn_reflns_point_group_measured_fraction_full 0.985
_diffrn_reflns_point_group_measured_fraction_max 0.971
_diffrn_reflns_theta_full 53.594
_diffrn_reflns_theta_max 58.745
_diffrn_reflns_theta_min 2.518
_diffrn_source 'Metal Jet'
_diffrn_source_target Ga
_diffrn_source_type 'Gallium Liquid Metal Jet Source'
_exptl_absorpt_coefficient_mu 6.891
_exptl_absorpt_correction_T_max 0.7515
_exptl_absorpt_correction_T_min 0.5462
_exptl_absorpt_correction_type multi-scan
_exptl_absorpt_process_details
'SADABS-2016/2 (Bruker,2016/2) was used for absorption correction. wR2(int) was 0.1470 before and 0.0698 after correction. The Ratio of minimum to maximum transmission is 0.7268. The \l/2 correction factor is Not present.'
_exptl_crystal_colour 'clear light colourless'
_exptl_crystal_colour_lustre clear
_exptl_crystal_colour_modifier light
_exptl_crystal_colour_primary colourless
_exptl_crystal_density_diffrn 1.651
_exptl_crystal_description Needle
_exptl_crystal_F_000 1120
_exptl_crystal_size_max 0.25
_exptl_crystal_size_mid 0.05
_exptl_crystal_size_min 0.05
_refine_diff_density_max 0.457
_refine_diff_density_min -0.520
_refine_diff_density_rms 0.074
_refine_ls_extinction_coef 0.00071(7)
_refine_ls_extinction_expression Fc^*^=kFc[1+0.001xFc^2^\l^3^/sin(2\q)]^-1/4^
_refine_ls_extinction_method 'SHELXL-2018/3 (Sheldrick 2018)'
_refine_ls_goodness_of_fit_ref 1.090
_refine_ls_hydrogen_treatment constr
_refine_ls_matrix_type full
_refine_ls_number_parameters 699
_refine_ls_number_reflns 9402
_refine_ls_number_restraints 909
_refine_ls_restrained_S_all 1.038
_refine_ls_R_factor_all 0.0622
_refine_ls_R_factor_gt 0.0465
_refine_ls_shift/su_max 0.001
_refine_ls_shift/su_mean 0.000
_refine_ls_structure_factor_coef Fsqd
_refine_ls_weighting_details 'w=1/[\s^2^(Fo^2^)+(0.0117P)^2^+4.4494P] where P=(Fo^2^+2Fc^2^)/3'
_refine_ls_weighting_scheme calc
_refine_ls_wR_factor_gt 0.0847
_refine_ls_wR_factor_ref 0.0914
_reflns_Friedel_coverage 0.000
_reflns_number_gt 7897
_reflns_number_total 9402
_reflns_threshold_expression 'I > 2\s(I)'
_cod_data_source_file ja9b08179_si_011.cif
_cod_data_source_block jw1914
_cod_depositor_comments
;
The following automatic conversions were performed:

data item '_diffrn_radiation_probe' value 'X-ray' was changed to
'x-ray' in accordance with the
/home/data/users/saulius/crontab/automatic-downloads/rss-feeds/ACS/lib/dictionaries/cif_core.dic
dictionary named 'cif_core.dic' version 2.4.2 last updated on
2011-04-26.

Automatic conversion script
Id: cif_fix_values 6909 2019-04-08 15:41:33Z antanas 
;
_cod_original_cell_volume 2233.61(14)
_cod_database_code 4129096
_shelx_shelxl_version_number 2018/3
_shelx_space_group_comment
;
The symmetry employed for this shelxl refinement is uniquely defined
by the following loop, which should always be used as a source of
symmetry information in preference to the above space-group names.
They are only intended as comments.
;
_shelx_estimated_absorpt_t_max 0.724
_shelx_estimated_absorpt_t_min 0.278
_olex2_refinement_description
;
1. Fixed Uiso
 At 1.2 times of:
  All C(H) groups
2. Uiso/Uaniso restraints and constraints
P1A \\sim O1A \\sim O2A \\sim O3A \\sim C1A \\sim C2A \\sim C3A \\sim C4A \\sim
C5A \\sim C6A \\sim C7A \\sim C8A \\sim C9A \\sim C10A \\sim C11A \\sim C12A
\\sim C13A \\sim C14A \\sim C15A \\sim C16A \\sim C17A \\sim C18A \\sim P1D
\\sim O1D \\sim O2D \\sim O3D \\sim C1D \\sim C2D \\sim C3D \\sim C4D \\sim C5D
\\sim C6D \\sim C7D \\sim C8D \\sim C9D \\sim C10D \\sim C11D \\sim C12D \\sim
C13D \\sim C14D \\sim C15D \\sim C16D \\sim C17D \\sim C18D: within 2A with
sigma of 0.055 and sigma for terminal atoms of 0.11
Uanis(P1A) = Uanis(P1D)
Uanis(O1A) = Uanis(O1D)
Uanis(O2A) = Uanis(O2D)
Uanis(O3A) = Uanis(O3D)
Uanis(C1A) = Uanis(C1D)
Uanis(C2A) = Uanis(C2D)
Uanis(C3A) = Uanis(C3D)
Uanis(C4A) = Uanis(C4D)
Uanis(C5A) = Uanis(C5D)
Uanis(C6A) = Uanis(C6D)
Uanis(C7A) = Uanis(C7D)
Uanis(C8A) = Uanis(C8D)
Uanis(C9A) = Uanis(C9D)
Uanis(C10A) = Uanis(C10D)
Uanis(C11A) = Uanis(C11D)
Uanis(C12A) = Uanis(C12D)
Uanis(C13A) = Uanis(C13D)
Uanis(C14A) = Uanis(C14D)
Uanis(C15A) = Uanis(C15D)
Uanis(C16A) = Uanis(C16D)
Uanis(C17A) = Uanis(C17D)
Uanis(C18A) = Uanis(C18D)
3. Same fragment restrains
{P1A, O1A, O2A, O3A, C1A, C2A, C3A, C4A, C5A, C6A, C7A, C8A, C9A, C10A, C11A,
C12A, C13A, C14A, C15A, C16A, C17A, C18A} sigma for 1-2: 0.001, 1-3: 0.04
as
{P1D, O1D, O2D, O3D, C1D, C2D, C3D, C4D, C5D, C6D, C7D, C8D, C9D, C10D, C11D,
C12D, C13D, C14D, C15D, C16D, C17D, C18D}
4. Others
 Sof(P1D)=Sof(O1D)=Sof(O2D)=Sof(O3D)=Sof(C1D)=Sof(C2D)=Sof(C3D)=Sof(H3D)=
 Sof(C4D)=Sof(H4D)=Sof(C5D)=Sof(H5D)=Sof(C6D)=Sof(C7D)=Sof(C8D)=Sof(C9D)=
 Sof(H9D)=Sof(C10D)=Sof(H10D)=Sof(C11D)=Sof(H11D)=Sof(C12D)=Sof(C13D)=Sof(C14D)=
 Sof(C15D)=Sof(H15D)=Sof(C16D)=Sof(H16D)=Sof(C17D)=Sof(H17D)=Sof(C18D)=1-FVAR(1)
 Sof(P1A)=Sof(O1A)=Sof(O2A)=Sof(O3A)=Sof(C1A)=Sof(C2A)=Sof(C3A)=Sof(H3A)=
 Sof(C4A)=Sof(H4A)=Sof(C5A)=Sof(H5A)=Sof(C6A)=Sof(C7A)=Sof(C8A)=Sof(C9A)=
 Sof(H9A)=Sof(C10A)=Sof(H10A)=Sof(C11A)=Sof(H11A)=Sof(C12A)=Sof(C13A)=Sof(C14A)=
 Sof(C15A)=Sof(H15A)=Sof(C16A)=Sof(H16A)=Sof(C17A)=Sof(H17A)=Sof(C18A)=FVAR(1)
5.a Aromatic/amide H refined with riding coordinates:
 C3B(H3B), C3C(H3C), C4C(H4C), C4B(H4B), C5C(H5C), C5B(H5B), C9C(H9C),
 C9B(H9B), C10B(H10B), C10C(H10C), C11B(H11B), C11C(H11C), C15B(H15B),
 C15C(H15C), C16B(H16B), C16C(H16C), C17C(H17C), C17B(H17B), C3A(H3A), C4A(H4A),
  C5A(H5A), C9A(H9A), C10A(H10A), C11A(H11A), C15A(H15A), C16A(H16A),
 C17A(H17A), C3D(H3D), C4D(H4D), C5D(H5D), C9D(H9D), C10D(H10D), C11D(H11D),
 C15D(H15D), C16D(H16D), C17D(H17D)
;
_olex2_submission_special_instructions 'No special instructions were received'

loop_
_space_group_symop_operation_xyz
'x, y, z'
'-x, -y, -z'

loop_
_atom_site_label
_atom_site_type_symbol
_atom_site_fract_x
_atom_site_fract_y
_atom_site_fract_z
_atom_site_U_iso_or_equiv
_atom_site_adp_type
_atom_site_occupancy
_atom_site_site_symmetry_order
_atom_site_calc_flag
_atom_site_refinement_flags_posn
_atom_site_refinement_flags_adp
_atom_site_refinement_flags_occupancy
_atom_site_disorder_assembly
_atom_site_disorder_group
Cu1 Cu 0.39725(5) 0.55384(4) 0.27059(3) 0.02848(13) Uani 1 1 d . . . . .
O1C O -0.2179(2) 0.09985(16) 0.13058(13) 0.0256(5) Uani 1 1 d . . . . .
C1C C -0.2194(3) 0.2770(2) 0.14695(17) 0.0179(6) Uani 1 1 d . . . . .
C1B C 0.0112(3) 0.1935(2) 0.32777(17) 0.0207(6) Uani 1 1 d . . . . .
P1C P -0.06145(7) 0.31213(6) 0.12959(4) 0.01697(15) Uani 1 1 d . . . . .
O1B O -0.1084(2) 0.28298(17) 0.40484(14) 0.0292(5) Uani 1 1 d . . . . .
Cl1 Cl 0.21092(7) 0.57984(5) 0.30233(4) 0.02373(16) Uani 1 1 d . . . . .
P1B P 0.13556(7) 0.32060(5) 0.35092(4) 0.01823(15) Uani 1 1 d . . . . .
O2B O 0.1558(2) 0.10776(16) 0.27479(13) 0.0294(5) Uani 1 1 d . . . . .
C2C C -0.2774(3) 0.1768(2) 0.14834(18) 0.0217(6) Uani 1 1 d . . . . .
Cl2 Cl 0.32059(8) 0.37512(6) 0.20944(6) 0.03204(18) Uani 1 1 d . . . . .
C2B C -0.0965(3) 0.1892(2) 0.35615(19) 0.0236(6) Uani 1 1 d . . . . .
Cu2 Cu 0.13050(4) 0.39274(3) 0.24835(3) 0.01741(11) Uani 1 1 d . . . . .
O2C O -0.2435(2) 0.44017(16) 0.13340(13) 0.0246(5) Uani 1 1 d . . . . .
C3B C -0.1945(3) 0.0913(3) 0.3367(2) 0.0313(7) Uani 1 1 d . . . . .
H3B H -0.270641 0.087128 0.352695 0.038 Uiso 1 1 calc R . . . .
O3C O -0.0301(2) 0.26712(17) -0.04533(13) 0.0265(5) Uani 1 1 d . . . . .
O3B O 0.3838(2) 0.44465(16) 0.51751(13) 0.0302(5) Uani 1 1 d . . . . .
C3C C -0.3968(3) 0.1515(3) 0.1658(2) 0.0292(7) Uani 1 1 d . . . . .
H3C H -0.434347 0.085685 0.169728 0.035 Uiso 1 1 calc R . . . .
C4C C -0.4592(3) 0.2269(3) 0.1773(2) 0.0311(7) Uani 1 1 d . . . . .
H4C H -0.535923 0.212511 0.192761 0.037 Uiso 1 1 calc R . . . .
C4B C -0.1765(3) -0.0004(3) 0.2929(2) 0.0345(8) Uani 1 1 d . . . . .
H4B H -0.244147 -0.066386 0.277036 0.041 Uiso 1 1 calc R . . . .
C5C C -0.4105(3) 0.3228(3) 0.16631(19) 0.0261(7) Uani 1 1 d . . . . .
H5C H -0.457161 0.370030 0.170194 0.031 Uiso 1 1 calc R . . . .
C5B C -0.0615(4) 0.0027(2) 0.2718(2) 0.0315(8) Uani 1 1 d . . . . .
H5B H -0.049300 -0.060039 0.245163 0.038 Uiso 1 1 calc R . . . .
C6B C 0.0353(3) 0.1018(2) 0.29127(18) 0.0230(6) Uani 1 1 d . . . . .
C6C C -0.2910(3) 0.3462(2) 0.14950(17) 0.0213(6) Uani 1 1 d . . . . .
C7C C -0.1175(3) 0.3687(2) 0.05068(17) 0.0192(6) Uani 1 1 d . . . . .
C7B C 0.2795(3) 0.2838(2) 0.38730(18) 0.0214(6) Uani 1 1 d . . . . .
C8B C 0.2772(3) 0.1839(2) 0.34182(19) 0.0244(6) Uani 1 1 d . . . . .
C8C C -0.1994(3) 0.4287(2) 0.06260(18) 0.0207(6) Uani 1 1 d . . . . .
C9C C -0.2402(3) 0.4758(2) 0.0040(2) 0.0271(7) Uani 1 1 d . . . . .
H9C H -0.291466 0.518838 0.012873 0.033 Uiso 1 1 calc R . . . .
C9B C 0.3928(4) 0.1583(3) 0.3628(2) 0.0354(8) Uani 1 1 d . . . . .
H9B H 0.394072 0.093300 0.330395 0.042 Uiso 1 1 calc R . . . .
C10B C 0.5070(4) 0.2325(3) 0.4337(3) 0.0399(9) Uani 1 1 d . . . . .
H10B H 0.587160 0.217896 0.446619 0.048 Uiso 1 1 calc R . . . .
C10C C -0.2021(3) 0.4566(2) -0.0687(2) 0.0286(7) Uani 1 1 d . . . . .
H10C H -0.223678 0.491519 -0.106818 0.034 Uiso 1 1 calc R . . . .
C11B C 0.5068(3) 0.3275(3) 0.4862(2) 0.0341(8) Uani 1 1 d . . . . .
H11B H 0.583435 0.373950 0.535436 0.041 Uiso 1 1 calc R . . . .
C11C C -0.1333(3) 0.3877(2) -0.08674(19) 0.0269(7) Uani 1 1 d . . . . .
H11C H -0.114539 0.372692 -0.137948 0.032 Uiso 1 1 calc R . . . .
C12C C -0.0935(3) 0.3421(2) -0.02726(18) 0.0219(6) Uani 1 1 d . . . . .
C12B C 0.3894(3) 0.3519(2) 0.4635(2) 0.0266(7) Uani 1 1 d . . . . .
C13B C 0.1349(3) 0.3812(2) 0.45757(18) 0.0226(6) Uani 1 1 d . . . . .
C13C C -0.1004(3) 0.1831(2) 0.05036(17) 0.0198(6) Uani 1 1 d . . . . .
C14C C -0.1710(3) 0.0920(2) 0.06103(18) 0.0232(6) Uani 1 1 d . . . . .
C14B C 0.0132(3) 0.3597(2) 0.47159(19) 0.0271(7) Uani 1 1 d . . . . .
C15B C 0.0107(4) 0.4124(3) 0.5527(2) 0.0353(8) Uani 1 1 d . . . . .
H15B H -0.071224 0.401781 0.562434 0.042 Uiso 1 1 calc R . . . .
C15C C -0.1999(3) -0.0083(3) 0.0005(2) 0.0308(7) Uani 1 1 d . . . . .
H15C H -0.243496 -0.069969 0.008370 0.037 Uiso 1 1 calc R . . . .
C16B C 0.1344(4) 0.4816(3) 0.6187(2) 0.0378(9) Uani 1 1 d . . . . .
H16B H 0.133492 0.521128 0.672036 0.045 Uiso 1 1 calc R . . . .
C16C C -0.1623(3) -0.0147(3) -0.0718(2) 0.0341(8) Uani 1 1 d . . . . .
H16C H -0.175804 -0.081449 -0.110523 0.041 Uiso 1 1 calc R . . . .
C17C C -0.1050(3) 0.0757(3) -0.0880(2) 0.0305(7) Uani 1 1 d . . . . .
H17C H -0.085647 0.069732 -0.138694 0.037 Uiso 1 1 calc R . . . .
C17B C 0.2588(4) 0.4944(2) 0.6086(2) 0.0356(8) Uani 1 1 d . . . . .
H17B H 0.340367 0.538227 0.655177 0.043 Uiso 1 1 calc R . . . .
C18C C -0.0773(3) 0.1751(2) -0.02699(19) 0.0236(6) Uani 1 1 d . . . . .
C18B C 0.2591(3) 0.4405(2) 0.52756(19) 0.0266(7) Uani 1 1 d . . . . .
P1A P 0.5641(3) 0.6918(3) 0.2851(2) 0.0250(2) Uani 0.792(4) 1 d D U P A 1
O1A O 0.4315(3) 0.8551(3) 0.2862(2) 0.0348(8) Uani 0.792(4) 1 d D U P A 1
O2A O 0.8202(4) 0.7926(3) 0.4462(2) 0.0339(8) Uani 0.792(4) 1 d D U P A 1
O3A O 0.6544(4) 0.6601(2) 0.1320(2) 0.0371(8) Uani 0.792(4) 1 d D U P A 1
C1A C 0.6138(5) 0.8160(4) 0.3736(3) 0.0240(8) Uani 0.792(4) 1 d D U P A 1
C2A C 0.5387(5) 0.8818(4) 0.3649(3) 0.0280(10) Uani 0.792(4) 1 d D U P A 1
C3A C 0.5760(5) 0.9781(3) 0.4325(3) 0.0363(11) Uani 0.792(4) 1 d D U P A 1
H3A H 0.525690 1.022367 0.428493 0.044 Uiso 0.792(4) 1 calc R . P A 1
C4A C 0.6905(6) 1.0068(4) 0.5064(3) 0.0405(12) Uani 0.792(4) 1 d D U P A 1
H4A H 0.712158 1.068839 0.553731 0.049 Uiso 0.792(4) 1 calc R . P A 1
C5A C 0.7741(5) 0.9473(4) 0.5130(3) 0.0353(11) Uani 0.792(4) 1 d D U P A 1
H5A H 0.854057 0.971065 0.561487 0.042 Uiso 0.792(4) 1 calc R . P A 1
C6A C 0.7340(4) 0.8512(4) 0.4447(3) 0.0281(10) Uani 0.792(4) 1 d D U P A 1
C7A C 0.7357(4) 0.7081(5) 0.2886(3) 0.0273(9) Uani 0.792(4) 1 d D U P A 1
C8A C 0.8428(4) 0.7566(4) 0.3690(3) 0.0282(10) Uani 0.792(4) 1 d D U P A 1
C9A C 0.9768(4) 0.7740(4) 0.3719(4) 0.0373(12) Uani 0.792(4) 1 d D U P A 1
H9A H 1.050202 0.804378 0.425096 0.045 Uiso 0.792(4) 1 calc R . P A 1
C10A C 0.9977(5) 0.7447(4) 0.2928(4) 0.0399(12) Uani 0.792(4) 1 d D U P A 1
H10A H 1.085732 0.751195 0.294283 0.048 Uiso 0.792(4) 1 calc R . P A 1
C11A C 0.8927(5) 0.7062(3) 0.2122(4) 0.0400(12) Uani 0.792(4) 1 d D U P A 1
H11A H 0.909937 0.691865 0.160402 0.048 Uiso 0.792(4) 1 calc R . P A 1
C12A C 0.7609(4) 0.6899(3) 0.2115(3) 0.0299(10) Uani 0.792(4) 1 d D U P A 1
C13A C 0.5238(5) 0.7445(4) 0.2011(3) 0.0268(9) Uani 0.792(4) 1 d D U P A 1
C14A C 0.4612(5) 0.8193(4) 0.2105(3) 0.0301(10) Uani 0.792(4) 1 d D U P A 1
C15A C 0.4284(5) 0.8603(4) 0.1453(3) 0.0396(13) Uani 0.792(4) 1 d D U P A 1
H15A H 0.380828 0.906889 0.149033 0.048 Uiso 0.792(4) 1 calc R . P A 1
C16A C 0.4684(5) 0.8299(4) 0.0750(3) 0.0460(15) Uani 0.792(4) 1 d D U P A 1
H16A H 0.444111 0.854841 0.029981 0.055 Uiso 0.792(4) 1 calc R . P A 1
C17A C 0.5435(5) 0.7636(4) 0.0690(3) 0.0425(13) Uani 0.792(4) 1 d D U P A 1
H17A H 0.573960 0.747718 0.022600 0.051 Uiso 0.792(4) 1 calc R . P A 1
C18A C 0.5721(5) 0.7218(4) 0.1330(3) 0.0294(10) Uani 0.792(4) 1 d D U P A 1
P1D P 0.5559(11) 0.6929(10) 0.2806(8) 0.0250(2) Uani 0.208(4) 1 d D U P A 2
O1D O 0.4553(14) 0.8735(13) 0.3254(7) 0.0348(8) Uani 0.208(4) 1 d D U P A 2
O2D O 0.8373(15) 0.7652(12) 0.4192(8) 0.0339(8) Uani 0.208(4) 1 d D U P A 2
O3D O 0.6013(12) 0.6784(10) 0.1126(7) 0.0371(8) Uani 0.208(4) 1 d D U P A 2
C1D C 0.6335(17) 0.8079(14) 0.3805(12) 0.0240(8) Uani 0.208(4) 1 d D U P A 2
C2D C 0.5758(18) 0.8863(12) 0.3901(10) 0.0280(10) Uani 0.208(4) 1 d D U P A 2
C3D C 0.6316(18) 0.9785(13) 0.4644(10) 0.0363(11) Uani 0.208(4) 1 d D U P A 2
H3D H 0.590310 1.029133 0.472886 0.044 Uiso 0.208(4) 1 calc R . P A 2
C4D C 0.7535(17) 0.9898(13) 0.5250(12) 0.0405(12) Uani 0.208(4) 1 d D U P A 2
H4D H 0.789882 1.047650 0.577941 0.049 Uiso 0.208(4) 1 calc R . P A 2
C5D C 0.8256(16) 0.9220(12) 0.5132(9) 0.0353(11) Uani 0.208(4) 1 d D U P A 2
H5D H 0.910499 0.936146 0.554328 0.042 Uiso 0.208(4) 1 calc R . P A 2
C6D C 0.7645(14) 0.8321(13) 0.4371(11) 0.0281(10) Uani 0.208(4) 1 d D U P A 2
C7D C 0.7145(13) 0.703(2) 0.2634(7) 0.0273(9) Uani 0.208(4) 1 d D U P A 2
C8D C 0.8355(12) 0.7378(18) 0.3344(8) 0.0282(10) Uani 0.208(4) 1 d D U P A 2
C9D C 0.9596(13) 0.7442(17) 0.3228(10) 0.0373(12) Uani 0.208(4) 1 d D U P A 2
H9D H 1.039858 0.758658 0.368285 0.045 Uiso 0.208(4) 1 calc R . P A 2
C10D C 0.9522(15) 0.7269(18) 0.2368(10) 0.0399(12) Uani 0.208(4) 1 d D U P A 2
H10D H 1.032924 0.730482 0.226659 0.048 Uiso 0.208(4) 1 calc R . P A 2
C11D C 0.8383(12) 0.7051(13) 0.1649(10) 0.0400(12) Uani 0.208(4) 1 d D U P A 2
H11D H 0.842030 0.698194 0.109805 0.048 Uiso 0.208(4) 1 calc R . P A 2
C12D C 0.7182(12) 0.6944(16) 0.1814(8) 0.0299(10) Uani 0.208(4) 1 d D U P A 2
C13D C 0.509(2) 0.7644(14) 0.2125(9) 0.0268(9) Uani 0.208(4) 1 d D U P A 2
C14D C 0.452(2) 0.8399(13) 0.2391(8) 0.0301(10) Uani 0.208(4) 1 d D U P A 2
C15D C 0.4101(17) 0.8937(12) 0.1857(9) 0.0396(13) Uani 0.208(4) 1 d D U P A 2
H15D H 0.372649 0.944965 0.202959 0.048 Uiso 0.208(4) 1 calc R . P A 2
C16D C 0.4265(18) 0.8676(14) 0.1060(9) 0.0460(15) Uani 0.208(4) 1 d D U P A 2
H16D H 0.394148 0.899979 0.068196 0.055 Uiso 0.208(4) 1 calc R . P A 2
C17D C 0.488(2) 0.7961(14) 0.0787(10) 0.0425(13) Uani 0.208(4) 1 d D U P A 2
H17D H 0.500707 0.783100 0.025430 0.051 Uiso 0.208(4) 1 calc R . P A 2
C18D C 0.5299(16) 0.7453(12) 0.1335(8) 0.0294(10) Uani 0.208(4) 1 d D U P A 2

loop_
_atom_site_aniso_label
_atom_site_aniso_U_11
_atom_site_aniso_U_22
_atom_site_aniso_U_33
_atom_site_aniso_U_23
_atom_site_aniso_U_13
_atom_site_aniso_U_12
Cu1 0.0211(2) 0.0241(2) 0.0378(3) 0.0160(2) 0.0099(2) 0.00062(19)
O1C 0.0270(11) 0.0243(11) 0.0258(11) 0.0125(9) 0.0085(9) 0.0075(9)
C1C 0.0148(13) 0.0212(14) 0.0153(13) 0.0047(11) 0.0062(11) 0.0041(11)
C1B 0.0230(15) 0.0163(14) 0.0149(13) 0.0051(11) 0.0020(11) 0.0005(12)
P1C 0.0126(3) 0.0189(4) 0.0147(3) 0.0043(3) 0.0034(3) 0.0022(3)
O1B 0.0283(12) 0.0295(12) 0.0338(12) 0.0137(10) 0.0149(10) 0.0109(10)
Cl1 0.0253(4) 0.0168(3) 0.0272(3) 0.0067(3) 0.0094(3) 0.0063(3)
P1B 0.0214(4) 0.0148(3) 0.0155(3) 0.0066(3) 0.0048(3) 0.0029(3)
O2B 0.0329(12) 0.0220(11) 0.0260(11) 0.0004(9) 0.0119(10) 0.0065(9)
C2C 0.0190(14) 0.0256(15) 0.0162(13) 0.0070(12) 0.0034(11) 0.0054(12)
Cl2 0.0247(4) 0.0245(4) 0.0571(5) 0.0165(4) 0.0261(4) 0.0117(3)
C2B 0.0244(16) 0.0258(16) 0.0229(15) 0.0135(12) 0.0087(12) 0.0080(13)
Cu2 0.0136(2) 0.0183(2) 0.0168(2) 0.00730(16) 0.00348(16) 0.00147(17)
O2C 0.0267(11) 0.0217(11) 0.0259(11) 0.0058(9) 0.0125(9) 0.0096(9)
C3B 0.0249(17) 0.0337(18) 0.0332(17) 0.0187(15) 0.0098(14) 0.0016(14)
O3C 0.0237(11) 0.0328(12) 0.0252(11) 0.0098(9) 0.0144(9) 0.0088(9)
O3B 0.0310(12) 0.0198(11) 0.0247(11) 0.0044(9) 0.0008(9) -0.0006(9)
C3C 0.0224(16) 0.0342(18) 0.0283(16) 0.0147(14) 0.0102(13) 0.0018(14)
C4C 0.0211(16) 0.041(2) 0.0277(16) 0.0091(14) 0.0139(13) 0.0045(14)
C4B 0.0309(18) 0.0224(16) 0.0356(18) 0.0143(14) 0.0028(15) -0.0069(14)
C5C 0.0176(15) 0.0331(17) 0.0241(15) 0.0031(13) 0.0084(12) 0.0108(13)
C5B 0.042(2) 0.0159(15) 0.0249(16) 0.0033(12) 0.0047(14) 0.0038(14)
C6B 0.0262(16) 0.0191(14) 0.0177(13) 0.0048(11) 0.0050(12) 0.0039(12)
C6C 0.0202(15) 0.0207(15) 0.0151(13) 0.0008(11) 0.0051(11) 0.0026(12)
C7C 0.0144(13) 0.0179(14) 0.0186(13) 0.0053(11) 0.0038(11) -0.0008(11)
C7B 0.0220(15) 0.0209(14) 0.0212(14) 0.0108(12) 0.0079(12) 0.0042(12)
C8B 0.0268(16) 0.0220(15) 0.0257(15) 0.0105(12) 0.0132(13) 0.0056(13)
C8C 0.0167(14) 0.0156(14) 0.0209(14) 0.0027(11) 0.0038(11) -0.0003(11)
C9C 0.0192(15) 0.0200(15) 0.0318(16) 0.0083(13) 0.0006(13) 0.0013(12)
C9B 0.0367(19) 0.0294(18) 0.048(2) 0.0161(16) 0.0221(17) 0.0158(15)
C10B 0.0274(18) 0.040(2) 0.062(2) 0.0303(19) 0.0164(17) 0.0155(16)
C10C 0.0261(16) 0.0236(16) 0.0259(15) 0.0126(13) 0.0003(13) -0.0009(13)
C11B 0.0212(16) 0.0308(18) 0.0433(19) 0.0220(16) 0.0017(14) 0.0003(14)
C11C 0.0209(15) 0.0311(17) 0.0173(14) 0.0104(12) 0.0023(12) -0.0049(13)
C12C 0.0164(14) 0.0229(15) 0.0193(14) 0.0052(12) 0.0052(11) 0.0003(12)
C12B 0.0263(16) 0.0190(15) 0.0283(16) 0.0106(13) 0.0060(13) 0.0008(12)
C13B 0.0348(17) 0.0159(14) 0.0196(14) 0.0088(11) 0.0094(13) 0.0111(13)
C13C 0.0142(13) 0.0216(15) 0.0170(13) 0.0028(11) 0.0013(11) 0.0052(11)
C14C 0.0199(15) 0.0240(15) 0.0221(14) 0.0062(12) 0.0031(12) 0.0091(12)
C14B 0.0390(19) 0.0224(15) 0.0257(15) 0.0120(13) 0.0127(14) 0.0160(14)
C15B 0.060(2) 0.0331(18) 0.0362(18) 0.0217(15) 0.0288(18) 0.0320(18)
C15C 0.0257(16) 0.0225(16) 0.0392(18) 0.0086(14) 0.0071(14) 0.0086(13)
C16B 0.071(3) 0.0275(18) 0.0224(16) 0.0089(14) 0.0191(17) 0.0279(18)
C16C 0.0306(18) 0.0255(17) 0.0360(18) -0.0021(14) 0.0075(15) 0.0131(14)
C17C 0.0247(16) 0.0361(19) 0.0271(16) 0.0015(14) 0.0112(13) 0.0142(14)
C17B 0.058(2) 0.0188(16) 0.0194(15) 0.0034(12) 0.0047(15) 0.0113(16)
C18C 0.0164(14) 0.0299(16) 0.0229(14) 0.0056(12) 0.0083(12) 0.0092(12)
C18B 0.0399(19) 0.0132(14) 0.0220(15) 0.0069(12) 0.0075(13) 0.0057(13)
P1A 0.0190(5) 0.0196(4) 0.0344(5) 0.0128(4) 0.0093(4) 0.0015(4)
O1A 0.0189(16) 0.0357(19) 0.050(3) 0.019(2) 0.0106(18) 0.0100(14)
O2A 0.0304(16) 0.038(2) 0.036(2) 0.0235(17) 0.0076(14) 0.0113(14)
O3A 0.037(2) 0.0287(16) 0.0348(18) 0.0017(13) 0.0134(17) 0.0050(14)
C1A 0.023(2) 0.0236(18) 0.0299(18) 0.0152(15) 0.0126(15) 0.0061(14)
C2A 0.019(3) 0.0305(19) 0.038(3) 0.0159(19) 0.015(2) 0.0051(18)
C3A 0.040(3) 0.032(2) 0.050(3) 0.017(2) 0.031(2) 0.016(2)
C4A 0.048(4) 0.035(2) 0.037(3) 0.009(2) 0.026(3) 0.006(2)
C5A 0.039(3) 0.043(3) 0.0259(19) 0.018(2) 0.015(2) 0.010(2)
C6A 0.029(2) 0.031(2) 0.0279(19) 0.0196(17) 0.0133(18) 0.0051(17)
C7A 0.025(2) 0.0145(17) 0.042(3) 0.013(3) 0.012(2) 0.0049(18)
C8A 0.0246(18) 0.023(3) 0.041(3) 0.021(3) 0.009(2) 0.0079(16)
C9A 0.024(2) 0.024(3) 0.062(3) 0.025(2) 0.006(2) 0.0074(18)
C10A 0.028(3) 0.027(2) 0.072(4) 0.018(3) 0.024(3) 0.015(2)
C11A 0.035(3) 0.017(2) 0.058(3) 0.000(2) 0.020(3) 0.005(2)
C12A 0.023(2) 0.0168(17) 0.043(3) 0.0035(19) 0.013(2) 0.0046(18)
C13A 0.019(2) 0.019(2) 0.030(2) 0.0077(18) 0.0018(15) -0.0022(15)
C14A 0.0135(17) 0.033(2) 0.039(3) 0.017(2) 0.007(2) -0.0013(16)
C15A 0.020(2) 0.036(3) 0.046(3) 0.022(3) -0.007(2) -0.0031(18)
C16A 0.036(3) 0.043(3) 0.031(3) 0.019(2) -0.011(2) -0.009(2)
C17A 0.036(3) 0.039(3) 0.024(2) 0.0070(19) -0.0018(19) -0.011(2)
C18A 0.023(3) 0.021(2) 0.0265(18) 0.0033(16) 0.0015(18) -0.0055(17)
P1D 0.0190(5) 0.0196(4) 0.0344(5) 0.0128(4) 0.0093(4) 0.0015(4)
O1D 0.0189(16) 0.0357(19) 0.050(3) 0.019(2) 0.0106(18) 0.0100(14)
O2D 0.0304(16) 0.038(2) 0.036(2) 0.0235(17) 0.0076(14) 0.0113(14)
O3D 0.037(2) 0.0287(16) 0.0348(18) 0.0017(13) 0.0134(17) 0.0050(14)
C1D 0.023(2) 0.0236(18) 0.0299(18) 0.0152(15) 0.0126(15) 0.0061(14)
C2D 0.019(3) 0.0305(19) 0.038(3) 0.0159(19) 0.015(2) 0.0051(18)
C3D 0.040(3) 0.032(2) 0.050(3) 0.017(2) 0.031(2) 0.016(2)
C4D 0.048(4) 0.035(2) 0.037(3) 0.009(2) 0.026(3) 0.006(2)
C5D 0.039(3) 0.043(3) 0.0259(19) 0.018(2) 0.015(2) 0.010(2)
C6D 0.029(2) 0.031(2) 0.0279(19) 0.0196(17) 0.0133(18) 0.0051(17)
C7D 0.025(2) 0.0145(17) 0.042(3) 0.013(3) 0.012(2) 0.0049(18)
C8D 0.0246(18) 0.023(3) 0.041(3) 0.021(3) 0.009(2) 0.0079(16)
C9D 0.024(2) 0.024(3) 0.062(3) 0.025(2) 0.006(2) 0.0074(18)
C10D 0.028(3) 0.027(2) 0.072(4) 0.018(3) 0.024(3) 0.015(2)
C11D 0.035(3) 0.017(2) 0.058(3) 0.000(2) 0.020(3) 0.005(2)
C12D 0.023(2) 0.0168(17) 0.043(3) 0.0035(19) 0.013(2) 0.0046(18)
C13D 0.019(2) 0.019(2) 0.030(2) 0.0077(18) 0.0018(15) -0.0022(15)
C14D 0.0135(17) 0.033(2) 0.039(3) 0.017(2) 0.007(2) -0.0013(16)
C15D 0.020(2) 0.036(3) 0.046(3) 0.022(3) -0.007(2) -0.0031(18)
C16D 0.036(3) 0.043(3) 0.031(3) 0.019(2) -0.011(2) -0.009(2)
C17D 0.036(3) 0.039(3) 0.024(2) 0.0070(19) -0.0018(19) -0.011(2)
C18D 0.023(3) 0.021(2) 0.0265(18) 0.0033(16) 0.0015(18) -0.0055(17)

loop_
_atom_type_symbol
_atom_type_description
_atom_type_scat_dispersion_real
_atom_type_scat_dispersion_imag
_atom_type_scat_source
C C 0.0137 0.0067 'International Tables Vol C Tables 4.2.6.8 and 6.1.1.4'
H H 0.0000 0.0000 'International Tables Vol C Tables 4.2.6.8 and 6.1.1.4'
Cl Cl 0.3281 0.5435 'International Tables Vol C Tables 4.2.6.8 and 6.1.1.4'
Cu Cu -2.7968 3.6874 'International Tables Vol C Tables 4.2.6.8 and 6.1.1.4'
O O 0.0389 0.0241 'International Tables Vol C Tables 4.2.6.8 and 6.1.1.4'
P P 0.2543 0.3332 'International Tables Vol C Tables 4.2.6.8 and 6.1.1.4'

loop_
_geom_angle_atom_site_label_1
_geom_angle_atom_site_label_2
_geom_angle_atom_site_label_3
_geom_angle
Cl1 Cu1 Cu2 49.91(2)
Cl2 Cu1 Cl1 101.03(3)
Cl2 Cu1 Cu2 51.25(2)
P1A Cu1 Cl1 118.78(9)
P1A Cu1 Cl2 139.16(9)
P1A Cu1 Cu2 167.80(9)
P1D Cu1 Cl1 117.2(3)
P1D Cu1 Cl2 140.0(3)
P1D Cu1 Cu2 165.4(3)
C2C O1C C14C 116.0(2)
C2C C1C P1C 120.2(2)
C2C C1C C6C 120.0(3)
C6C C1C P1C 119.4(2)
C2B C1B P1B 119.5(2)
C2B C1B C6B 121.2(3)
C6B C1B P1B 118.7(2)
C1C P1C Cu2 117.12(9)
C1C P1C C7C 94.94(13)
C1C P1C C13C 94.94(13)
C7C P1C Cu2 125.24(9)
C7C P1C C13C 95.16(13)
C13C P1C Cu2 122.33(9)
C2B O1B C14B 115.6(2)
Cu1 Cl1 Cu2 80.79(3)
C1B P1B Cu2 121.02(9)
C7B P1B C1B 94.84(13)
C7B P1B Cu2 116.59(10)
C7B P1B C13B 95.60(13)
C13B P1B C1B 95.07(14)
C13B P1B Cu2 126.64(9)
C6B O2B C8B 115.9(2)
C1C C2C O1C 120.4(3)
C1C C2C C3C 120.1(3)
C3C C2C O1C 119.5(3)
Cu1 Cl2 Cu2 81.56(3)
C1B C2B O1B 120.9(3)
C1B C2B C3B 119.8(3)
C3B C2B O1B 119.4(3)
P1C Cu2 Cu1 127.65(3)
P1C Cu2 Cl1 115.17(3)
P1C Cu2 P1B 114.50(3)
P1C Cu2 Cl2 109.89(3)
Cl1 Cu2 Cu1 49.30(2)
Cl1 Cu2 Cl2 96.38(3)
P1B Cu2 Cu1 116.66(3)
P1B Cu2 Cl1 114.73(3)
P1B Cu2 Cl2 103.76(3)
Cl2 Cu2 Cu1 47.19(2)
C8C O2C C6C 115.5(2)
C2B C3B H3B 120.9
C2B C3B C4B 118.3(3)
C4B C3B H3B 120.9
C18C O3C C12C 116.0(2)
C12B O3B C18B 117.9(2)
C2C C3C H3C 120.8
C2C C3C C4C 118.3(3)
C4C C3C H3C 120.8
C3C C4C H4C 118.9
C5C C4C C3C 122.1(3)
C5C C4C H4C 118.9
C3B C4B H4B 118.8
C5B C4B C3B 122.4(3)
C5B C4B H4B 118.8
C4C C5C H5C 120.9
C6C C5C C4C 118.2(3)
C6C C5C H5C 120.9
C4B C5B H5B 120.8
C4B C5B C6B 118.3(3)
C6B C5B H5B 120.8
C1B C6B O2B 121.0(3)
C1B C6B C5B 119.2(3)
C5B C6B O2B 119.7(3)
C1C C6C O2C 120.2(3)
C5C C6C C1C 120.5(3)
C5C C6C O2C 119.2(3)
C8C C7C P1C 119.6(2)
C8C C7C C12C 119.8(3)
C12C C7C P1C 120.1(2)
C8B C7B P1B 119.6(2)
C12B C7B P1B 120.1(2)
C12B C7B C8B 120.2(3)
C7B C8B O2B 119.8(3)
C9B C8B O2B 119.8(3)
C9B C8B C7B 120.4(3)
C7C C8C O2C 120.2(3)
C9C C8C O2C 119.3(3)
C9C C8C C7C 120.5(3)
C8C C9C H9C 121.2
C8C C9C C10C 117.7(3)
C10C C9C H9C 121.2
C8B C9B H9B 121.1
C8B C9B C10B 117.9(3)
C10B C9B H9B 121.1
C9B C10B H10B 118.6
C11B C10B C9B 122.7(3)
C11B C10B H10B 118.6
C9C C10C H10C 118.7
C11C C10C C9C 122.6(3)
C11C C10C H10C 118.7
C10B C11B H11B 120.8
C10B C11B C12B 118.4(3)
C12B C11B H11B 120.8
C10C C11C H11C 120.8
C12C C11C C10C 118.4(3)
C12C C11C H11C 120.8
C7C C12C O3C 119.7(3)
C11C C12C O3C 120.2(3)
C11C C12C C7C 120.1(3)
C7B C12B O3B 120.9(3)
C7B C12B C11B 119.5(3)
C11B C12B O3B 119.7(3)
C14B C13B P1B 119.7(2)
C14B C13B C18B 120.5(3)
C18B C13B P1B 119.4(2)
C14C C13C P1C 119.6(2)
C18C C13C P1C 119.7(2)
C18C C13C C14C 120.1(3)
C13C C14C O1C 120.8(2)
C13C C14C C15C 119.9(3)
C15C C14C O1C 119.3(3)
C13B C14B O1B 120.5(3)
C13B C14B C15B 119.9(3)
C15B C14B O1B 119.6(3)
C14B C15B H15B 121.1
C16B C15B C14B 117.7(3)
C16B C15B H15B 121.1
C14C C15C H15C 120.7
C16C C15C C14C 118.6(3)
C16C C15C H15C 120.7
C15B C16B H16B 118.6
C17B C16B C15B 122.9(3)
C17B C16B H16B 118.6
C15C C16C H16C 119.1
C15C C16C C17C 121.9(3)
C17C C16C H16C 119.1
C16C C17C H17C 120.7
C18C C17C C16C 118.5(3)
C18C C17C H17C 120.7
C16B C17B H17B 120.9
C16B C17B C18B 118.3(3)
C18B C17B H17B 120.9
C13C C18C O3C 120.3(3)
C17C C18C O3C 119.5(3)
C17C C18C C13C 120.1(3)
C13B C18B O3B 121.1(3)
C17B C18B O3B 119.4(3)
C17B C18B C13B 119.4(3)
C1A P1A Cu1 119.5(3)
C1A P1A C7A 94.8(3)
C7A P1A Cu1 131.4(3)
C13A P1A Cu1 113.7(2)
C13A P1A C1A 94.8(3)
C13A P1A C7A 94.8(3)
C2A O1A C14A 114.6(3)
C8A O2A C6A 115.1(3)
C18A O3A C12A 114.9(3)
C2A C1A P1A 119.0(3)
C6A C1A P1A 120.1(3)
C6A C1A C2A 120.4(4)
C1A C2A O1A 120.6(4)
C3A C2A O1A 119.5(4)
C3A C2A C1A 119.7(4)
C2A C3A H3A 120.9
C2A C3A C4A 118.1(4)
C4A C3A H3A 120.9
C3A C4A H4A 118.5
C5A C4A C3A 123.0(4)
C5A C4A H4A 118.5
C4A C5A H5A 121.3
C6A C5A C4A 117.5(4)
C6A C5A H5A 121.3
C1A C6A O2A 120.1(4)
C1A C6A C5A 120.7(4)
C5A C6A O2A 119.1(4)
C8A C7A P1A 118.9(3)
C12A C7A P1A 119.3(3)
C12A C7A C8A 120.7(4)
O2A C8A C7A 121.3(3)
O2A C8A C9A 119.4(4)
C7A C8A C9A 119.2(4)
C8A C9A H9A 120.9
C10A C9A C8A 118.3(4)
C10A C9A H9A 120.9
C9A C10A H10A 118.6
C11A C10A C9A 122.7(4)
C11A C10A H10A 118.6
C10A C11A H11A 121.2
C10A C11A C12A 117.5(5)
C12A C11A H11A 121.2
C7A C12A O3A 120.2(3)
C7A C12A C11A 120.9(4)
C11A C12A O3A 118.9(4)
C14A C13A P1A 119.7(3)
C14A C13A C18A 119.9(4)
C18A C13A P1A 119.9(3)
C13A C14A O1A 120.3(3)
C13A C14A C15A 120.2(4)
C15A C14A O1A 119.5(4)
C14A C15A H15A 120.9
C16A C15A C14A 118.1(5)
C16A C15A H15A 120.9
C15A C16A H16A 118.8
C15A C16A C17A 122.4(4)
C17A C16A H16A 118.8
C16A C17A H17A 120.7
C18A C17A C16A 118.6(5)
C18A C17A H17A 120.7
C13A C18A O3A 119.6(4)
C17A C18A O3A 120.2(4)
C17A C18A C13A 120.2(5)
C1D P1D Cu1 119.4(10)
C1D P1D C7D 94.1(10)
C7D P1D Cu1 129.1(11)
C13D P1D Cu1 117.6(9)
C13D P1D C1D 94.9(10)
C13D P1D C7D 94.0(10)
C2D O1D C14D 115.7(13)
C8D O2D C6D 113.1(13)
C18D O3D C12D 115.0(11)
C2D C1D P1D 118.6(9)
C6D C1D P1D 120.8(9)
C6D C1D C2D 118.7(11)
C1D C2D O1D 121.0(11)
C3D C2D O1D 116.9(12)
C3D C2D C1D 122.1(12)
C2D C3D H3D 122.5
C2D C3D C4D 114.9(13)
C4D C3D H3D 122.5
C3D C4D H4D 117.4
C5D C4D C3D 125.3(14)
C5D C4D H4D 117.4
C4D C5D H5D 121.8
C6D C5D C4D 116.4(13)
C6D C5D H5D 121.8
C1D C6D O2D 120.6(10)
C1D C6D C5D 120.8(12)
C5D C6D O2D 118.6(11)
C8D C7D P1D 120.0(9)
C12D C7D P1D 118.9(9)
C12D C7D C8D 120.0(11)
O2D C8D C7D 121.2(11)
O2D C8D C9D 117.6(11)
C7D C8D C9D 121.2(12)
C8D C9D H9D 123.0
C10D C9D C8D 114.0(12)
C10D C9D H9D 123.0
C9D C10D H10D 116.3
C11D C10D C9D 127.4(13)
C11D C10D H10D 116.3
C10D C11D H11D 122.6
C10D C11D C12D 114.7(13)
C12D C11D H11D 122.6
C7D C12D O3D 121.0(10)
C7D C12D C11D 121.6(11)
C11D C12D O3D 117.4(11)
C14D C13D P1D 119.7(9)
C14D C13D C18D 120.1(11)
C18D C13D P1D 120.2(10)
C13D C14D O1D 119.5(10)
C13D C14D C15D 120.7(12)
C15D C14D O1D 119.2(12)
C14D C15D H15D 121.5
C16D C15D C14D 116.9(13)
C16D C15D H15D 121.5
C15D C16D H16D 117.9
C15D C16D C17D 124.1(14)
C17D C16D H16D 117.9
C16D C17D H17D 121.4
C18D C17D C16D 117.3(14)
C18D C17D H17D 121.4
C13D C18D O3D 119.4(11)
C17D C18D O3D 119.8(12)
C17D C18D C13D 120.7(13)

loop_
_geom_bond_atom_site_label_1
_geom_bond_atom_site_label_2
_geom_bond_distance
Cu1 Cl1 2.3209(9)
Cu1 Cl2 2.2411(9)
Cu1 Cu2 3.0218(6)
Cu1 P1A 2.173(3)
Cu1 P1D 2.162(12)
O1C C2C 1.398(3)
O1C C14C 1.399(4)
C1C P1C 1.784(3)
C1C C2C 1.384(4)
C1C C6C 1.389(4)
C1B P1B 1.790(3)
C1B C2B 1.375(4)
C1B C6B 1.385(4)
P1C Cu2 2.2330(8)
P1C C7C 1.788(3)
P1C C13C 1.791(3)
O1B C2B 1.404(4)
O1B C14B 1.406(4)
Cl1 Cu2 2.3418(8)
P1B Cu2 2.2391(8)
P1B C7B 1.782(3)
P1B C13B 1.785(3)
O2B C6B 1.398(4)
O2B C8B 1.404(4)
C2C C3C 1.386(4)
Cl2 Cu2 2.3824(8)
C2B C3B 1.382(4)
O2C C6C 1.407(4)
O2C C8C 1.398(3)
C3B H3B 0.9300
C3B C4B 1.386(5)
O3C C12C 1.406(4)
O3C C18C 1.403(4)
O3B C12B 1.395(4)
O3B C18B 1.400(4)
C3C H3C 0.9300
C3C C4C 1.391(5)
C4C H4C 0.9300
C4C C5C 1.387(5)
C4B H4B 0.9300
C4B C5B 1.383(5)
C5C H5C 0.9300
C5C C6C 1.380(4)
C5B H5B 0.9300
C5B C6B 1.389(4)
C7C C8C 1.388(4)
C7C C12C 1.391(4)
C7B C8B 1.387(4)
C7B C12B 1.385(4)
C8B C9B 1.377(4)
C8C C9C 1.379(4)
C9C H9C 0.9300
C9C C10C 1.390(5)
C9B H9B 0.9300
C9B C10B 1.383(5)
C10B H10B 0.9300
C10B C11B 1.381(5)
C10C H10C 0.9300
C10C C11C 1.383(5)
C11B H11B 0.9300
C11B C12B 1.389(4)
C11C H11C 0.9300
C11C C12C 1.373(4)
C13B C14B 1.377(5)
C13B C18B 1.394(4)
C13C C14C 1.388(4)
C13C C18C 1.387(4)
C14C C15C 1.389(4)
C14B C15B 1.389(4)
C15B H15B 0.9300
C15B C16B 1.387(5)
C15C H15C 0.9300
C15C C16C 1.386(5)
C16B H16B 0.9300
C16B C17B 1.379(5)
C16C H16C 0.9300
C16C C17C 1.388(5)
C17C H17C 0.9300
C17C C18C 1.385(4)
C17B H17B 0.9300
C17B C18B 1.382(4)
P1A C1A 1.793(3)
P1A C7A 1.801(4)
P1A C13A 1.787(3)
O1A C2A 1.401(5)
O1A C14A 1.405(5)
O2A C6A 1.395(5)
O2A C8A 1.385(5)
O3A C12A 1.398(5)
O3A C18A 1.395(6)
C1A C2A 1.390(5)
C1A C6A 1.382(5)
C2A C3A 1.384(5)
C3A H3A 0.9300
C3A C4A 1.386(7)
C4A H4A 0.9300
C4A C5A 1.385(7)
C5A H5A 0.9300
C5A C6A 1.382(6)
C7A C8A 1.387(6)
C7A C12A 1.382(6)
C8A C9A 1.398(5)
C9A H9A 0.9300
C9A C10A 1.395(7)
C10A H10A 0.9300
C10A C11A 1.385(7)
C11A H11A 0.9300
C11A C12A 1.386(6)
C13A C14A 1.384(5)
C13A C18A 1.392(6)
C14A C15A 1.390(5)
C15A H15A 0.9300
C15A C16A 1.379(8)
C16A H16A 0.9300
C16A C17A 1.387(8)
C17A H17A 0.9300
C17A C18A 1.374(6)
P1D C1D 1.793(3)
P1D C7D 1.801(4)
P1D C13D 1.787(4)
O1D C2D 1.401(5)
O1D C14D 1.405(5)
O2D C6D 1.395(5)
O2D C8D 1.385(5)
O3D C12D 1.398(6)
O3D C18D 1.395(6)
C1D C2D 1.390(5)
C1D C6D 1.382(5)
C2D C3D 1.384(6)
C3D H3D 0.9300
C3D C4D 1.386(7)
C4D H4D 0.9300
C4D C5D 1.385(7)
C5D H5D 0.9300
C5D C6D 1.382(6)
C7D C8D 1.387(6)
C7D C12D 1.382(6)
C8D C9D 1.398(6)
C9D H9D 0.9300
C9D C10D 1.395(7)
C10D H10D 0.9300
C10D C11D 1.385(7)
C11D H11D 0.9300
C11D C12D 1.386(6)
C13D C14D 1.384(6)
C13D C18D 1.392(6)
C14D C15D 1.390(6)
C15D H15D 0.9300
C15D C16D 1.379(8)
C16D H16D 0.9300
C16D C17D 1.387(8)
C17D H17D 0.9300
C17D C18D 1.374(6)
